data_4032053
loop_
_publ_author_name
'Park, Boyoung Y.'
'Luong, Tom'
'Sato, Hiroki'
'Krische, Michael J.'

_publ_section_title
;
 Osmium(0)-Catalyzed C-C Coupling of Ethylene and \a-Olefins with Diols,
 Ketols, or Hydroxy Esters via Transfer Hydrogenation.
;
_journal_issue 18
_journal_name_full 'The Journal of organic chemistry'
_journal_page_first 8585
_journal_page_last 8594
_journal_paper_doi 10.1021/acs.joc.6b01923
_journal_volume 81
_journal_year 2016
_chemical_formula_moiety 'C22 H28 Br2 O4 S'
_chemical_formula_sum 'C22 H28 Br2 O4 S'
_chemical_formula_weight 548.32
_space_group_crystal_system monoclinic
_space_group_IT_number 14
_space_group_name_Hall '-P 2yn'
_space_group_name_H-M_alt 'P 1 21/n 1'
_symmetry_space_group_name_Hall '-P 2yn'
_symmetry_space_group_name_H-M 'P 1 21/n 1'
_atom_sites_solution_hydrogens mixed
_audit_creation_method SHELXL-2014/7
_cell_angle_alpha 90
_cell_angle_beta 95.069(9)
_cell_angle_gamma 90
_cell_formula_units_Z 4
_cell_length_a 5.8411(7)
_cell_length_b 15.530(3)
_cell_length_c 25.512(2)
_cell_measurement_reflns_used 937
_cell_measurement_temperature 100(2)
_cell_measurement_theta_max 73.8
_cell_measurement_theta_min 3.32
_cell_volume 2305.2(6)
_computing_cell_refinement 'CrysAlisPro V 1.171.37.31, Agilent Technologies'
_computing_data_collection 'CrysAlisPro V 1.171.37.31, Agilent Technologies'
_computing_data_reduction 'CrysAlisPro V 1.171.37.31, Agilent Technologies'
_computing_molecular_graphics 'XP SHELXTL/PC, Siemens Analytical'
_computing_publication_material 'Shelxl-2014/7, Sheldrick, G. M.'
_computing_structure_refinement 'Shelxl-2014/7, Sheldrick, G. M.'
_computing_structure_solution
;

SHELXT. Sheldrick, G. M. (2015). Acta Cryst. A71, 3-8. 
;
_diffrn_ambient_temperature 100(2)
_diffrn_measured_fraction_theta_full 0.992
_diffrn_measured_fraction_theta_max 0.945
_diffrn_measurement_device_type 'Agilent SuperNova with AtlasS2 CCD'
_diffrn_measurement_method \w-scans
_diffrn_radiation_type CuK\a
_diffrn_radiation_wavelength 1.54184
_diffrn_reflns_av_R_equivalents 0.0818
_diffrn_reflns_av_unetI/netI 0.1290
_diffrn_reflns_Laue_measured_fraction_full 0.992
_diffrn_reflns_Laue_measured_fraction_max 0.945
_diffrn_reflns_limit_h_max 7
_diffrn_reflns_limit_h_min -6
_diffrn_reflns_limit_k_max 19
_diffrn_reflns_limit_k_min -17
_diffrn_reflns_limit_l_max 20
_diffrn_reflns_limit_l_min -31
_diffrn_reflns_number 7883
_diffrn_reflns_point_group_measured_fraction_full 0.992
_diffrn_reflns_point_group_measured_fraction_max 0.945
_diffrn_reflns_theta_full 67.684
_diffrn_reflns_theta_max 74.479
_diffrn_reflns_theta_min 3.335
_diffrn_source 'microfocus sealed tube'
_exptl_absorpt_coefficient_mu 5.515
_exptl_absorpt_correction_T_max 1.00
_exptl_absorpt_correction_T_min 0.464
_exptl_absorpt_correction_type gaussian
_exptl_absorpt_process_details
;
CrysAlisPro 1.171.38.27t (Agilent, 2015)
Numerical absorption correction based on gaussian integration over
            a multifaceted crystal model
Empirical absorption correction using spherical harmonics,
 implemented in SCALE3 ABSPACK scaling algorithm.
;
_exptl_crystal_colour colorless
_exptl_crystal_density_diffrn 1.580
_exptl_crystal_description needle
_exptl_crystal_F_000 1112
_exptl_crystal_size_max 0.240
_exptl_crystal_size_mid 0.023
_exptl_crystal_size_min 0.017
_refine_diff_density_max 0.859
_refine_diff_density_min -1.012
_refine_diff_density_rms 0.123
_refine_ls_extinction_method none
_refine_ls_goodness_of_fit_ref 1.009
_refine_ls_hydrogen_treatment mixed
_refine_ls_matrix_type full
_refine_ls_number_parameters 268
_refine_ls_number_reflns 4466
_refine_ls_number_restraints 0
_refine_ls_restrained_S_all 1.009
_refine_ls_R_factor_all 0.1218
_refine_ls_R_factor_gt 0.0666
_refine_ls_shift/su_max 0.034
_refine_ls_shift/su_mean 0.003
_refine_ls_structure_factor_coef Fsqd
_refine_ls_weighting_details 'w=1/[\s^2^(Fo^2^)+(0.0476P)^2^] where P=(Fo^2^+2Fc^2^)/3'
_refine_ls_weighting_scheme calc
_refine_ls_wR_factor_gt 0.1391
_refine_ls_wR_factor_ref 0.1651
_reflns_Friedel_coverage 0.000
_reflns_number_gt 2754
_reflns_number_total 4466
_reflns_threshold_expression 'I > 2\s(I)'
_cod_data_source_file jo6b01923_si_003.cif
_cod_data_source_block shelx
_cod_depositor_comments
;
The following automatic conversions were performed:

'_exptl_absorpt_correction_type' value 'Gaussian' changed to
'gaussian' according to
/usr/data/users/saulius/crontab/automatic-downloads/rss-feeds/ACS/lib/dictionaries/cif_core.dic
dictionary named 'cif_core.dic' version 2.4.2 from 2011-04-26.

Automatic conversion script
Id: cif_fix_values 4268 2015-11-12 08:31:59Z antanas 

 Adding full bibliography for 4032052--4032053.cif.
;
_cod_database_code 4032053
_shelx_shelxl_version_number 2014/7
_shelx_space_group_comment
;
The symmetry employed for this shelxl refinement is uniquely defined
by the following loop, which should always be used as a source of
symmetry information in preference to the above space-group names.
They are only intended as comments.
;
_shelx_estimated_absorpt_t_min 0.351
_shelx_estimated_absorpt_t_max 0.912

loop_
_space_group_symop_operation_xyz
'x, y, z'
'-x+1/2, y+1/2, -z+1/2'
'-x, -y, -z'
'x-1/2, -y-1/2, z-1/2'

loop_
_atom_site_label
_atom_site_type_symbol
_atom_site_fract_x
_atom_site_fract_y
_atom_site_fract_z
_atom_site_U_iso_or_equiv
_atom_site_adp_type
_atom_site_occupancy
_atom_site_site_symmetry_order
_atom_site_calc_flag
_atom_site_refinement_flags_posn
_atom_site_refinement_flags_adp
C1 C 0.5008(12) 0.9438(5) 0.3352(3) 0.0258(15) Uani 1 1 d . .
C2 C 0.6762(12) 0.9415(5) 0.3016(3) 0.0289(15) Uani 1 1 d . .
H2 H 0.8127 0.9102 0.3117 0.035 Uiso 1 1 calc R U
C3 C 0.6546(13) 0.9844(5) 0.2534(3) 0.0318(16) Uani 1 1 d . .
H3 H 0.7727 0.9799 0.2302 0.038 Uiso 1 1 calc R U
C4 C 0.4623(12) 1.0334(5) 0.2393(3) 0.0279(15) Uani 1 1 d . .
C5 C 0.2898(12) 1.0389(5) 0.2731(3) 0.0312(16) Uani 1 1 d . .
H5 H 0.1582 1.0733 0.2637 0.037 Uiso 1 1 calc R U
C6 C 0.3065(12) 0.9950(5) 0.3202(3) 0.0264(15) Uani 1 1 d . .
H6 H 0.1862 0.9993 0.3428 0.032 Uiso 1 1 calc R U
C7 C 0.5137(12) 0.8996(5) 0.3889(3) 0.0269(15) Uani 1 1 d . .
C8 C 0.6693(13) 0.8196(5) 0.3916(3) 0.0292(15) Uani 1 1 d . .
H8 H 0.8256 0.8380 0.3829 0.035 Uiso 1 1 calc R U
C9 C 0.6942(13) 0.7767(5) 0.4462(3) 0.0317(16) Uani 1 1 d . .
H9A H 0.7201 0.8221 0.4733 0.038 Uiso 1 1 calc R U
H9B H 0.5479 0.7475 0.4520 0.038 Uiso 1 1 calc R U
C10 C 0.8885(13) 0.7114(5) 0.4539(3) 0.0329(16) Uani 1 1 d . .
H10A H 1.0339 0.7396 0.4462 0.040 Uiso 1 1 calc R U
H10B H 0.8583 0.6640 0.4282 0.040 Uiso 1 1 calc R U
C11 C 0.9181(12) 0.6735(5) 0.5091(3) 0.0291(15) Uani 1 1 d . .
H11A H 0.7813 0.6383 0.5149 0.035 Uiso 1 1 calc R U
H11B H 0.9261 0.7211 0.5350 0.035 Uiso 1 1 calc R U
C12 C 1.1335(13) 0.6177(5) 0.5189(3) 0.0330(17) Uani 1 1 d . .
H12A H 1.1254 0.5698 0.4932 0.040 Uiso 1 1 calc R U
H12B H 1.2705 0.6528 0.5131 0.040 Uiso 1 1 calc R U
C13 C 1.1610(15) 0.5806(6) 0.5745(3) 0.0398(19) Uani 1 1 d . .
H13A H 1.0246 0.5452 0.5803 0.048 Uiso 1 1 calc R U
H13B H 1.1685 0.6285 0.6002 0.048 Uiso 1 1 calc R U
C14 C 1.3771(16) 0.5253(7) 0.5841(4) 0.053(2) Uani 1 1 d . .
H14A H 1.3721 0.4786 0.5582 0.079 Uiso 1 1 calc R U
H14B H 1.3844 0.5009 0.6196 0.079 Uiso 1 1 calc R U
H14C H 1.5133 0.5610 0.5806 0.079 Uiso 1 1 calc R U
C15 C 0.5770(15) 0.7540(6) 0.3500(3) 0.0386(19) Uani 1 1 d . .
H15A H 0.4204 0.7372 0.3566 0.058 Uiso 1 1 calc R U
H15B H 0.6761 0.7029 0.3519 0.058 Uiso 1 1 calc R U
H15C H 0.5755 0.7798 0.3149 0.058 Uiso 1 1 calc R U
C16 C 0.5850(12) 0.9686(5) 0.4307(3) 0.0260(15) Uani 1 1 d . .
H16A H 0.4780 1.0181 0.4270 0.031 Uiso 1 1 calc R U
H16B H 0.5808 0.9443 0.4665 0.031 Uiso 1 1 calc R U
C17 C 0.7420(11) 1.1579(5) 0.3950(2) 0.0230(14) Uani 1 1 d . .
C18 C 0.8258(12) 1.1662(5) 0.3462(3) 0.0273(15) Uani 1 1 d . .
H18 H 0.9629 1.1374 0.3389 0.033 Uiso 1 1 calc R U
C19 C 0.7068(13) 1.2173(5) 0.3079(3) 0.0305(16) Uani 1 1 d . .
H19 H 0.7612 1.2241 0.2742 0.037 Uiso 1 1 calc R U
C20 C 0.5060(12) 1.2582(5) 0.3204(3) 0.0289(16) Uani 1 1 d . .
C21 C 0.4263(13) 1.2508(5) 0.3689(3) 0.0307(16) Uani 1 1 d . .
H21 H 0.2912 1.2809 0.3763 0.037 Uiso 1 1 calc R U
C22 C 0.5402(12) 1.1999(5) 0.4074(3) 0.0281(15) Uani 1 1 d . .
H22 H 0.4841 1.1937 0.4411 0.034 Uiso 1 1 calc R U
Br1 Br 0.42943(16) 1.09155(7) 0.17424(3) 0.0437(3) Uani 1 1 d . .
Br2 Br 0.34122(15) 1.32456(6) 0.26744(4) 0.0445(3) Uani 1 1 d . .
O1 O 0.2811(10) 0.8770(4) 0.3975(2) 0.0354(13) Uani 1 1 d . .
H1O H 0.258(18) 0.868(8) 0.421(4) 0.05(4) Uiso 1 1 d . .
O2 O 0.8203(8) 0.9968(3) 0.42239(18) 0.0238(10) Uani 1 1 d . .
O3 O 1.1280(8) 1.0958(4) 0.43855(19) 0.0284(10) Uani 1 1 d . .
O4 O 0.7963(8) 1.1045(4) 0.49214(17) 0.0279(11) Uani 1 1 d . .
S1 S 0.8859(3) 1.09009(11) 0.44239(6) 0.0213(3) Uani 1 1 d . .

loop_
_atom_site_aniso_label
_atom_site_aniso_U_11
_atom_site_aniso_U_22
_atom_site_aniso_U_33
_atom_site_aniso_U_23
_atom_site_aniso_U_13
_atom_site_aniso_U_12
C1 0.026(3) 0.029(4) 0.022(3) -0.008(3) 0.003(3) -0.005(3)
C2 0.025(4) 0.032(4) 0.030(4) -0.001(3) 0.005(3) 0.001(3)
C3 0.030(4) 0.039(4) 0.028(3) 0.002(3) 0.008(3) 0.004(3)
C4 0.025(4) 0.028(4) 0.031(4) 0.000(3) 0.005(3) -0.004(3)
C5 0.024(4) 0.033(4) 0.037(4) -0.004(3) 0.003(3) 0.000(3)
C6 0.027(4) 0.031(4) 0.022(3) -0.001(3) 0.005(3) -0.003(3)
C7 0.023(3) 0.026(4) 0.032(3) -0.002(3) 0.005(3) -0.007(3)
C8 0.032(4) 0.028(4) 0.027(3) -0.003(3) 0.001(3) -0.003(3)
C9 0.034(4) 0.036(4) 0.024(3) -0.007(3) -0.005(3) 0.006(3)
C10 0.034(4) 0.028(4) 0.037(4) 0.006(3) 0.004(3) 0.004(3)
C11 0.033(4) 0.024(4) 0.030(3) -0.004(3) 0.006(3) -0.004(3)
C12 0.036(4) 0.027(4) 0.037(4) 0.001(3) 0.006(3) -0.003(3)
C13 0.045(5) 0.034(5) 0.040(4) 0.012(4) 0.004(3) -0.008(4)
C14 0.047(5) 0.050(6) 0.060(6) 0.016(5) -0.003(4) 0.002(5)
C15 0.046(5) 0.040(5) 0.028(4) -0.005(4) -0.005(3) -0.001(4)
C16 0.023(3) 0.027(4) 0.028(3) -0.003(3) 0.003(3) -0.003(3)
C17 0.021(3) 0.025(4) 0.023(3) 0.000(3) 0.002(2) -0.002(3)
C18 0.021(3) 0.032(4) 0.030(3) 0.004(3) 0.004(3) 0.004(3)
C19 0.034(4) 0.035(4) 0.023(3) 0.002(3) 0.006(3) -0.003(3)
C20 0.027(4) 0.033(4) 0.025(3) 0.005(3) -0.007(3) -0.002(3)
C21 0.029(4) 0.025(4) 0.037(4) 0.004(3) -0.001(3) -0.003(3)
C22 0.021(3) 0.028(4) 0.035(4) 0.004(3) 0.004(3) -0.002(3)
Br1 0.0530(5) 0.0469(5) 0.0317(4) 0.0107(4) 0.0078(3) 0.0064(4)
Br2 0.0379(5) 0.0449(5) 0.0483(5) 0.0213(4) -0.0083(3) 0.0025(4)
O1 0.026(3) 0.047(4) 0.033(3) -0.001(3) 0.004(2) -0.007(2)
O2 0.023(2) 0.021(2) 0.027(2) -0.001(2) 0.0004(17) -0.0011(19)
O3 0.020(2) 0.035(3) 0.030(2) 0.001(2) 0.0020(18) 0.000(2)
O4 0.031(3) 0.037(3) 0.016(2) -0.001(2) 0.0079(18) 0.000(2)
S1 0.0177(7) 0.0254(8) 0.0205(7) -0.0005(6) 0.0007(5) -0.0018(6)

loop_
_atom_type_symbol
_atom_type_description
_atom_type_scat_dispersion_real
_atom_type_scat_dispersion_imag
_atom_type_scat_source
C C 0.0181 0.0091 'International Tables Vol C Tables 4.2.6.8 and 6.1.1.4'
H H 0.0000 0.0000 'International Tables Vol C Tables 4.2.6.8 and 6.1.1.4'
Br Br -0.6763 1.2805 'International Tables Vol C Tables 4.2.6.8 and 6.1.1.4'
O O 0.0492 0.0322 'International Tables Vol C Tables 4.2.6.8 and 6.1.1.4'
S S 0.3331 0.5567 'International Tables Vol C Tables 4.2.6.8 and 6.1.1.4'

loop_
_geom_angle_atom_site_label_1
_geom_angle_atom_site_label_2
_geom_angle_atom_site_label_3
_geom_angle
C2 C1 C6 117.7(7)
C2 C1 C7 124.0(7)
C6 C1 C7 118.1(6)
C3 C2 C1 121.1(7)
C3 C2 H2 119.4
C1 C2 H2 119.5
C4 C3 C2 120.1(7)
C4 C3 H3 120.0
C2 C3 H3 120.0
C3 C4 C5 119.6(7)
C3 C4 Br1 120.7(6)
C5 C4 Br1 119.7(6)
C6 C5 C4 120.9(7)
C6 C5 H5 119.6
C4 C5 H5 119.6
C5 C6 C1 120.6(7)
C5 C6 H6 119.7
C1 C6 H6 119.7
O1 C7 C1 105.9(6)
O1 C7 C8 111.0(6)
C1 C7 C8 112.6(6)
O1 C7 C16 105.4(6)
C1 C7 C16 107.2(6)
C8 C7 C16 114.1(6)
C15 C8 C7 109.7(6)
C15 C8 C9 109.7(7)
C7 C8 C9 113.5(6)
C15 C8 H8 107.9
C7 C8 H8 107.9
C9 C8 H8 107.9
C10 C9 C8 114.5(6)
C10 C9 H9A 108.6
C8 C9 H9A 108.6
C10 C9 H9B 108.6
C8 C9 H9B 108.6
H9A C9 H9B 107.6
C9 C10 C11 113.5(7)
C9 C10 H10A 108.9
C11 C10 H10A 108.9
C9 C10 H10B 108.9
C11 C10 H10B 108.9
H10A C10 H10B 107.7
C10 C11 C12 113.2(6)
C10 C11 H11A 108.9
C12 C11 H11A 108.9
C10 C11 H11B 108.9
C12 C11 H11B 108.9
H11A C11 H11B 107.7
C13 C12 C11 112.5(7)
C13 C12 H12A 109.1
C11 C12 H12A 109.1
C13 C12 H12B 109.1
C11 C12 H12B 109.1
H12A C12 H12B 107.8
C12 C13 C14 112.2(8)
C12 C13 H13A 109.2
C14 C13 H13A 109.2
C12 C13 H13B 109.2
C14 C13 H13B 109.2
H13A C13 H13B 107.9
C13 C14 H14A 109.5
C13 C14 H14B 109.5
H14A C14 H14B 109.5
C13 C14 H14C 109.5
H14A C14 H14C 109.5
H14B C14 H14C 109.5
C8 C15 H15A 109.5
C8 C15 H15B 109.5
H15A C15 H15B 109.5
C8 C15 H15C 109.5
H15A C15 H15C 109.5
H15B C15 H15C 109.5
O2 C16 C7 107.7(5)
O2 C16 H16A 110.2
C7 C16 H16A 110.2
O2 C16 H16B 110.2
C7 C16 H16B 110.2
H16A C16 H16B 108.5
C18 C17 C22 121.9(6)
C18 C17 S1 119.2(5)
C22 C17 S1 118.8(5)
C17 C18 C19 119.3(6)
C17 C18 H18 120.4
C19 C18 H18 120.4
C20 C19 C18 118.4(7)
C20 C19 H19 120.8
C18 C19 H19 120.8
C21 C20 C19 122.0(7)
C21 C20 Br2 120.0(6)
C19 C20 Br2 118.0(5)
C20 C21 C22 120.7(7)
C20 C21 H21 119.6
C22 C21 H21 119.7
C21 C22 C17 117.7(7)
C21 C22 H22 121.2
C17 C22 H22 121.2
C7 O1 H1O 118(10)
C16 O2 S1 115.5(4)
O3 S1 O4 119.5(3)
O3 S1 O2 104.4(3)
O4 S1 O2 109.5(3)
O3 S1 C17 109.4(3)
O4 S1 C17 109.0(3)
O2 S1 C17 103.9(3)

loop_
_geom_bond_atom_site_label_1
_geom_bond_atom_site_label_2
_geom_bond_distance
C1 C2 1.393(10)
C1 C6 1.411(10)
C1 C7 1.528(10)
C2 C3 1.395(10)
C2 H2 0.9500
C3 C4 1.378(11)
C3 H3 0.9500
C4 C5 1.385(10)
C4 Br1 1.885(7)
C5 C6 1.377(10)
C5 H5 0.9500
C6 H6 0.9500
C7 O1 1.439(9)
C7 C8 1.537(11)
C7 C16 1.543(9)
C8 C15 1.535(10)
C8 C9 1.540(10)
C8 H8 1.0000
C9 C10 1.521(11)
C9 H9A 0.9900
C9 H9B 0.9900
C10 C11 1.523(10)
C10 H10A 0.9900
C10 H10B 0.9900
C11 C12 1.531(11)
C11 H11A 0.9900
C11 H11B 0.9900
C12 C13 1.526(10)
C12 H12A 0.9900
C12 H12B 0.9900
C13 C14 1.528(12)
C13 H13A 0.9900
C13 H13B 0.9900
C14 H14A 0.9800
C14 H14B 0.9800
C14 H14C 0.9800
C15 H15A 0.9800
C15 H15B 0.9800
C15 H15C 0.9800
C16 O2 1.476(8)
C16 H16A 0.9900
C16 H16B 0.9900
C17 C18 1.383(9)
C17 C22 1.408(10)
C17 S1 1.759(7)
C18 C19 1.397(10)
C18 H18 0.9500
C19 C20 1.395(11)
C19 H19 0.9500
C20 C21 1.364(11)
C20 Br2 1.894(7)
C21 C22 1.385(10)
C21 H21 0.9500
C22 H22 0.9500
O1 H1O 0.64(10)
O2 S1 1.572(5)
O3 S1 1.429(5)
O4 S1 1.433(5)

loop_
_geom_hbond_atom_site_label_D
_geom_hbond_atom_site_label_H
_geom_hbond_atom_site_label_A
_geom_hbond_distance_DH
_geom_hbond_distance_HA
_geom_hbond_distance_DA
_geom_hbond_angle_DHA
_geom_hbond_site_symmetry_A
O1 H1O O4 0.64(10) 2.31(10) 2.904(8) 156(13) 3_676

loop_
_geom_torsion_atom_site_label_1
_geom_torsion_atom_site_label_2
_geom_torsion_atom_site_label_3
_geom_torsion_atom_site_label_4
_geom_torsion
C6 C1 C2 C3 -3.6(11)
C7 C1 C2 C3 -179.0(7)
C1 C2 C3 C4 3.1(12)
C2 C3 C4 C5 -0.7(12)
C2 C3 C4 Br1 -179.8(6)
C3 C4 C5 C6 -1.0(11)
Br1 C4 C5 C6 178.2(6)
C4 C5 C6 C1 0.3(11)
C2 C1 C6 C5 1.9(10)
C7 C1 C6 C5 177.6(7)
C2 C1 C7 O1 -149.9(7)
C6 C1 C7 O1 34.6(9)
C2 C1 C7 C8 -28.4(10)
C6 C1 C7 C8 156.2(6)
C2 C1 C7 C16 97.9(8)
C6 C1 C7 C16 -77.5(8)
O1 C7 C8 C15 58.8(8)
C1 C7 C8 C15 -59.8(8)
C16 C7 C8 C15 177.6(6)
O1 C7 C8 C9 -64.3(8)
C1 C7 C8 C9 177.1(6)
C16 C7 C8 C9 54.6(8)
C15 C8 C9 C10 70.8(9)
C7 C8 C9 C10 -166.2(6)
C8 C9 C10 C11 176.8(6)
C9 C10 C11 C12 -172.0(7)
C10 C11 C12 C13 179.7(7)
C11 C12 C13 C14 -179.7(7)
O1 C7 C16 O2 -177.9(6)
C1 C7 C16 O2 -65.3(7)
C8 C7 C16 O2 60.1(8)
C22 C17 C18 C19 -0.3(11)
S1 C17 C18 C19 177.5(6)
C17 C18 C19 C20 -0.2(11)
C18 C19 C20 C21 1.2(12)
C18 C19 C20 Br2 -178.1(6)
C19 C20 C21 C22 -1.8(12)
Br2 C20 C21 C22 177.6(6)
C20 C21 C22 C17 1.2(11)
C18 C17 C22 C21 -0.1(11)
S1 C17 C22 C21 -178.0(5)
C7 C16 O2 S1 154.6(4)
C16 O2 S1 O3 170.1(4)
C16 O2 S1 O4 41.0(5)
C16 O2 S1 C17 -75.3(5)
C18 C17 S1 O3 36.7(7)
C22 C17 S1 O3 -145.4(6)
C18 C17 S1 O4 169.0(6)
C22 C17 S1 O4 -13.1(7)
C18 C17 S1 O2 -74.3(6)
C22 C17 S1 O2 103.6(6)
